data_7047076
loop_
_publ_author_name
'Xu, Hailong'
'Zhou, Hong'
'Feng, Lu'
'Wang, Qiaoyun'
'Chen, Rui'
'Huang, Wentao'
'Wu, Xixi'

_publ_section_title
;
 Synthesis, crystal structures, and magnetic properties of six transition
 metal phosphonates.
;
_journal_issue 32
_journal_name_full 'Dalton transactions (Cambridge, England : 2003)'
_journal_page_first 11226
_journal_page_last 11238
_journal_paper_doi 10.1039/c8dt02070a
_journal_volume 47
_journal_year 2018
_chemical_formula_sum 'C14 H16 Co F N2 O6 P2'
_chemical_formula_weight 448.16
_space_group_crystal_system triclinic
_space_group_IT_number 2
_space_group_name_Hall '-P 1'
_space_group_name_H-M_alt 'P -1'
_symmetry_space_group_name_Hall '-P 1'
_symmetry_space_group_name_H-M 'P -1'
_atom_sites_solution_hydrogens mixed
_audit_creation_method SHELXL-2014/7
_audit_update_record
;
2017-12-19 deposited with the CCDC.
2018-07-20 downloaded from the CCDC.
;
_cell_angle_alpha 95.080(3)
_cell_angle_beta 105.064(4)
_cell_angle_gamma 107.257(3)
_cell_formula_units_Z 2
_cell_length_a 8.3161(9)
_cell_length_b 8.5014(7)
_cell_length_c 13.3774(12)
_cell_measurement_reflns_used 2248
_cell_measurement_temperature 173(2)
_cell_measurement_theta_max 25.15
_cell_measurement_theta_min 3.03
_cell_volume 857.96(14)
_computing_cell_refinement 'Bruker SMART'
_computing_data_collection 'Bruker SMART'
_computing_data_reduction 'Bruker SAINT'
_computing_molecular_graphics 'Bruker SHELXTL'
_computing_publication_material 'Bruker SHELXTL'
_computing_structure_refinement 'SHELXL-2014/7 (Sheldrick, 2014)'
_computing_structure_solution 'SHELXS-97 (Sheldrick, 1990)'
_diffrn_ambient_temperature 173(2)
_diffrn_measured_fraction_theta_full 0.994
_diffrn_measured_fraction_theta_max 0.994
_diffrn_measurement_device_type 'PHOTON 100 CMOS detector'
_diffrn_measurement_method 'omega scan'
_diffrn_radiation_type MoK\a
_diffrn_radiation_wavelength 0.71073
_diffrn_reflns_av_R_equivalents 0.0537
_diffrn_reflns_av_unetI/netI 0.0706
_diffrn_reflns_Laue_measured_fraction_full 0.994
_diffrn_reflns_Laue_measured_fraction_max 0.994
_diffrn_reflns_limit_h_max 9
_diffrn_reflns_limit_h_min -8
_diffrn_reflns_limit_k_max 10
_diffrn_reflns_limit_k_min -10
_diffrn_reflns_limit_l_max 15
_diffrn_reflns_limit_l_min -15
_diffrn_reflns_number 7045
_diffrn_reflns_point_group_measured_fraction_full 0.994
_diffrn_reflns_point_group_measured_fraction_max 0.994
_diffrn_reflns_theta_full 24.996
_diffrn_reflns_theta_max 24.996
_diffrn_reflns_theta_min 3.030
_diffrn_source 'fine-focus sealed tube'
_exptl_absorpt_coefficient_mu 1.232
_exptl_absorpt_correction_T_max 0.7452
_exptl_absorpt_correction_T_min 0.6663
_exptl_absorpt_correction_type multi-scan
_exptl_absorpt_process_details 'SADABS (Bruker, 2014)'
_exptl_crystal_colour red
_exptl_crystal_density_diffrn 1.735
_exptl_crystal_description needle
_exptl_crystal_F_000 456
_exptl_crystal_size_max 0.18
_exptl_crystal_size_mid 0.09
_exptl_crystal_size_min 0.07
_refine_diff_density_max 0.394
_refine_diff_density_min -0.468
_refine_diff_density_rms 0.092
_refine_ls_extinction_method none
_refine_ls_goodness_of_fit_ref 1.067
_refine_ls_hydrogen_treatment constr
_refine_ls_matrix_type full
_refine_ls_number_parameters 235
_refine_ls_number_reflns 2993
_refine_ls_number_restraints 0
_refine_ls_restrained_S_all 1.067
_refine_ls_R_factor_all 0.0688
_refine_ls_R_factor_gt 0.0395
_refine_ls_shift/su_max 0.000
_refine_ls_shift/su_mean 0.000
_refine_ls_structure_factor_coef Fsqd
_refine_ls_weighting_details 'w=1/[\s^2^(Fo^2^)+(0.0206P)^2^] where P=(Fo^2^+2Fc^2^)/3'
_refine_ls_weighting_scheme calc
_refine_ls_wR_factor_gt 0.0628
_refine_ls_wR_factor_ref 0.0670
_reflns_Friedel_coverage 0.000
_reflns_number_gt 2215
_reflns_number_total 2993
_reflns_threshold_expression 'I > 2\s(I)'
_cod_data_source_file c8dt02070a2.cif
_cod_data_source_block 1
_cod_depositor_comments 'Adding full bibliography for 7047076--7047081.cif.'
_cod_database_code 7047076
_shelx_shelxl_version_number 2014/7
_shelx_space_group_comment
;
The symmetry employed for this shelxl refinement is uniquely defined
by the following loop, which should always be used as a source of
symmetry information in preference to the above space-group names.
They are only intended as comments.
;

loop_
_space_group_symop_operation_xyz
'x, y, z'
'-x, -y, -z'

loop_
_atom_site_label
_atom_site_type_symbol
_atom_site_fract_x
_atom_site_fract_y
_atom_site_fract_z
_atom_site_U_iso_or_equiv
_atom_site_adp_type
_atom_site_occupancy
_atom_site_site_symmetry_order
_atom_site_calc_flag
_atom_site_refinement_flags_posn
_atom_site_refinement_flags_adp
C1 C 0.8056(5) 1.0012(4) 0.2661(2) 0.0140(8) Uani 1 1 d . .
C2 C 0.9589(5) 1.1286(4) 0.3258(3) 0.0254(10) Uani 1 1 d . .
H2 H 1.0488 1.1743 0.2945 0.030 Uiso 1 1 calc R U
C3 C 0.9829(6) 1.1899(5) 0.4294(3) 0.0329(11) Uani 1 1 d . .
H3 H 1.0877 1.2774 0.4695 0.039 Uiso 1 1 calc R U
C4 C 0.8536(6) 1.1226(4) 0.4729(3) 0.0262(10) Uani 1 1 d . .
C5 C 0.7006(5) 0.9969(4) 0.4179(3) 0.0263(10) Uani 1 1 d . .
H5 H 0.6127 0.9515 0.4505 0.032 Uiso 1 1 calc R U
C6 C 0.6767(5) 0.9373(4) 0.3135(3) 0.0202(9) Uani 1 1 d . .
H6 H 0.5703 0.8513 0.2738 0.024 Uiso 1 1 calc R U
C7 C 0.7791(5) 0.9415(4) 0.1509(2) 0.0140(8) Uani 1 1 d . .
H7A H 0.6548 0.9240 0.1115 0.017 Uiso 1 1 calc R U
H7B H 0.8543 1.0326 0.1253 0.017 Uiso 1 1 calc R U
C8 C 0.7049(4) 0.6407(3) 0.1559(2) 0.0105(7) Uani 1 1 d . .
H8A H 0.5856 0.6495 0.1445 0.013 Uiso 1 1 calc R U
H8B H 0.7558 0.6437 0.2319 0.013 Uiso 1 1 calc R U
C9 C 1.0072(4) 0.8063(4) 0.1707(2) 0.0117(8) Uani 1 1 d . .
H9A H 1.0167 0.7006 0.1929 0.014 Uiso 1 1 calc R U
H9B H 1.0571 0.8949 0.2342 0.014 Uiso 1 1 calc R U
C10 C 0.5576(5) 0.6981(4) -0.2825(3) 0.0201(9) Uani 1 1 d . .
H10 H 0.5239 0.7816 -0.2496 0.024 Uiso 1 1 calc R U
C11 C 0.4896(5) 0.6489(4) -0.3900(3) 0.0245(9) Uani 1 1 d . .
H11 H 0.4110 0.6983 -0.4291 0.029 Uiso 1 1 calc R U
C12 C 0.5351(5) 0.5278(4) -0.4417(2) 0.0134(8) Uani 1 1 d . .
C13 C 0.6505(5) 0.4623(4) -0.3783(2) 0.0173(8) Uani 1 1 d . .
H13 H 0.6868 0.3789 -0.4091 0.021 Uiso 1 1 calc R U
C14 C 0.7126(5) 0.5174(4) -0.2714(2) 0.0149(8) Uani 1 1 d . .
H14 H 0.7912 0.4697 -0.2304 0.018 Uiso 1 1 calc R U
Co1 Co 0.74868(6) 0.71973(5) -0.05474(3) 0.00857(13) Uani 1 1 d . .
F1 F 0.8743(4) 1.1844(3) 0.57532(15) 0.0461(7) Uani 1 1 d . .
N1 N 0.8177(4) 0.7854(3) 0.12331(19) 0.0094(6) Uani 1 1 d . .
N2 N 0.6687(4) 0.6344(3) -0.22173(19) 0.0130(7) Uani 1 1 d . .
O1 O 1.0206(3) 0.7547(2) -0.02583(15) 0.0101(5) Uani 1 1 d . .
O2 O 1.2024(3) 1.0447(2) 0.08652(16) 0.0128(5) Uani 1 1 d . .
O3 O 1.2982(3) 0.8016(2) 0.12428(16) 0.0137(5) Uani 1 1 d . .
H3A H 1.2851 0.7095 0.0873 0.016 Uiso 1 1 d R U
O4 O 0.7133(3) 0.4771(2) -0.02336(15) 0.0106(5) Uani 1 1 d . .
O5 O 0.8463(3) 0.3939(2) 0.14702(16) 0.0139(5) Uani 1 1 d . .
H5A H 0.8864 0.3462 0.1053 0.017 Uiso 1 1 d R U
O6 O 0.5157(3) 0.3133(2) 0.07409(16) 0.0116(5) Uani 1 1 d . .
P1 P 1.13597(12) 0.86114(9) 0.08075(6) 0.0088(2) Uani 1 1 d . .
P2 P 0.68670(12) 0.44245(9) 0.08225(6) 0.0091(2) Uani 1 1 d . .

loop_
_atom_site_aniso_label
_atom_site_aniso_U_11
_atom_site_aniso_U_22
_atom_site_aniso_U_33
_atom_site_aniso_U_23
_atom_site_aniso_U_13
_atom_site_aniso_U_12
C1 0.018(2) 0.0149(17) 0.0117(17) 0.0033(14) 0.0036(16) 0.0102(15)
C2 0.027(3) 0.022(2) 0.025(2) -0.0015(16) 0.0118(19) 0.0026(17)
C3 0.035(3) 0.030(2) 0.021(2) -0.0079(17) 0.000(2) 0.0045(19)
C4 0.047(3) 0.032(2) 0.0071(18) 0.0004(16) 0.0046(19) 0.027(2)
C5 0.033(3) 0.035(2) 0.025(2) 0.0113(18) 0.021(2) 0.0196(19)
C6 0.019(2) 0.0215(19) 0.0202(19) -0.0021(15) 0.0059(17) 0.0091(16)
C7 0.021(2) 0.0102(16) 0.0137(17) 0.0027(14) 0.0065(16) 0.0071(15)
C8 0.0091(19) 0.0153(17) 0.0100(17) 0.0013(13) 0.0059(14) 0.0058(14)
C9 0.013(2) 0.0122(16) 0.0098(16) 0.0033(13) 0.0035(15) 0.0035(14)
C10 0.027(2) 0.0195(19) 0.0167(19) -0.0008(15) 0.0052(17) 0.0148(17)
C11 0.036(3) 0.034(2) 0.0103(18) 0.0034(16) -0.0006(17) 0.0283(19)
C12 0.016(2) 0.0152(16) 0.0086(17) 0.0014(14) 0.0019(15) 0.0056(15)
C13 0.025(2) 0.0164(18) 0.0134(18) -0.0017(15) 0.0048(17) 0.0131(16)
C14 0.019(2) 0.0178(18) 0.0100(17) 0.0017(14) 0.0022(16) 0.0111(16)
Co1 0.0095(3) 0.0076(2) 0.0079(2) 0.00078(17) 0.00261(19) 0.00197(18)
F1 0.078(2) 0.0555(15) 0.0114(11) -0.0042(10) 0.0103(12) 0.0372(14)
N1 0.0097(16) 0.0060(13) 0.0119(14) 0.0015(11) 0.0043(12) 0.0009(11)
N2 0.0151(18) 0.0130(14) 0.0103(14) 0.0034(12) 0.0027(13) 0.0046(12)
O1 0.0092(14) 0.0127(11) 0.0080(11) 0.0012(9) 0.0022(10) 0.0036(9)
O2 0.0135(14) 0.0074(11) 0.0150(12) 0.0011(9) 0.0045(10) 0.0001(9)
O3 0.0114(14) 0.0120(11) 0.0143(12) -0.0030(9) -0.0014(10) 0.0051(10)
O4 0.0137(14) 0.0091(11) 0.0092(11) 0.0020(9) 0.0046(10) 0.0032(10)
O5 0.0149(14) 0.0189(12) 0.0103(12) 0.0023(9) 0.0035(10) 0.0096(10)
O6 0.0122(14) 0.0098(11) 0.0141(12) 0.0027(9) 0.0060(10) 0.0035(10)
P1 0.0085(5) 0.0087(4) 0.0086(4) 0.0010(3) 0.0019(4) 0.0027(4)
P2 0.0089(5) 0.0096(4) 0.0093(4) 0.0015(3) 0.0029(4) 0.0037(4)

loop_
_atom_type_symbol
_atom_type_description
_atom_type_scat_dispersion_real
_atom_type_scat_dispersion_imag
_atom_type_scat_source
C C 0.0033 0.0016 'International Tables Vol C Tables 4.2.6.8 and 6.1.1.4'
H H 0.0000 0.0000 'International Tables Vol C Tables 4.2.6.8 and 6.1.1.4'
Co Co 0.3494 0.9721 'International Tables Vol C Tables 4.2.6.8 and 6.1.1.4'
F F 0.0171 0.0103 'International Tables Vol C Tables 4.2.6.8 and 6.1.1.4'
N N 0.0061 0.0033 'International Tables Vol C Tables 4.2.6.8 and 6.1.1.4'
O O 0.0106 0.0060 'International Tables Vol C Tables 4.2.6.8 and 6.1.1.4'
P P 0.1023 0.0942 'International Tables Vol C Tables 4.2.6.8 and 6.1.1.4'

loop_
_geom_angle_atom_site_label_1
_geom_angle_atom_site_label_2
_geom_angle_atom_site_label_3
_geom_angle
_geom_angle_site_symmetry_1
_geom_angle_site_symmetry_3
C6 C1 C2 118.2(3) . .
C6 C1 C7 121.6(3) . .
C2 C1 C7 120.1(3) . .
C3 C2 C1 121.2(4) . .
C3 C2 H2 119.4 . .
C1 C2 H2 119.4 . .
C4 C3 C2 118.6(4) . .
C4 C3 H3 120.7 . .
C2 C3 H3 120.7 . .
C3 C4 C5 122.6(3) . .
C3 C4 F1 119.2(3) . .
C5 C4 F1 118.2(4) . .
C4 C5 C6 118.5(4) . .
C4 C5 H5 120.8 . .
C6 C5 H5 120.8 . .
C5 C6 C1 120.9(3) . .
C5 C6 H6 119.5 . .
C1 C6 H6 119.5 . .
N1 C7 C1 117.5(3) . .
N1 C7 H7A 107.9 . .
C1 C7 H7A 107.9 . .
N1 C7 H7B 107.9 . .
C1 C7 H7B 107.9 . .
H7A C7 H7B 107.2 . .
N1 C8 P2 111.6(2) . .
N1 C8 H8A 109.3 . .
P2 C8 H8A 109.3 . .
N1 C8 H8B 109.3 . .
P2 C8 H8B 109.3 . .
H8A C8 H8B 108.0 . .
N1 C9 P1 112.8(2) . .
N1 C9 H9A 109.0 . .
P1 C9 H9A 109.0 . .
N1 C9 H9B 109.0 . .
P1 C9 H9B 109.0 . .
H9A C9 H9B 107.8 . .
N2 C10 C11 123.4(3) . .
N2 C10 H10 118.3 . .
C11 C10 H10 118.3 . .
C10 C11 C12 120.5(3) . .
C10 C11 H11 119.8 . .
C12 C11 H11 119.8 . .
C11 C12 C13 115.8(3) . .
C11 C12 C12 122.0(4) . 2_664
C13 C12 C12 122.2(4) . 2_664
C14 C13 C12 120.4(3) . .
C14 C13 H13 119.8 . .
C12 C13 H13 119.8 . .
N2 C14 C13 123.7(3) . .
N2 C14 H14 118.2 . .
C13 C14 H14 118.2 . .
O2 Co1 O6 92.54(9) 2_775 2_665
O2 Co1 O4 176.41(10) 2_775 .
O6 Co1 O4 90.93(8) 2_665 .
O2 Co1 O1 88.36(9) 2_775 .
O6 Co1 O1 176.80(8) 2_665 .
O4 Co1 O1 88.23(9) . .
O2 Co1 N2 86.84(9) 2_775 .
O6 Co1 N2 85.85(10) 2_665 .
O4 Co1 N2 92.49(9) . .
O1 Co1 N2 97.27(10) . .
O2 Co1 N1 98.21(8) 2_775 .
O6 Co1 N1 91.84(9) 2_665 .
O4 Co1 N1 82.59(8) . .
O1 Co1 N1 84.99(9) . .
N2 Co1 N1 174.54(9) . .
C8 N1 C9 110.1(2) . .
C8 N1 C7 111.2(3) . .
C9 N1 C7 111.6(2) . .
C8 N1 Co1 105.99(16) . .
C9 N1 Co1 108.65(18) . .
C7 N1 Co1 109.06(18) . .
C14 N2 C10 116.2(3) . .
C14 N2 Co1 126.4(2) . .
C10 N2 Co1 117.4(2) . .
P1 O1 Co1 113.73(12) . .
P1 O2 Co1 164.87(14) . 2_775
P1 O3 H3A 110.4 . .
P2 O4 Co1 118.16(11) . .
P2 O5 H5A 109.9 . .
P2 O6 Co1 142.33(14) . 2_665
O2 P1 O1 117.28(12) . .
O2 P1 O3 108.29(13) . .
O1 P1 O3 110.10(12) . .
O2 P1 C9 111.16(14) . .
O1 P1 C9 105.66(13) . .
O3 P1 C9 103.49(14) . .
O6 P2 O4 114.42(12) . .
O6 P2 O5 110.86(12) . .
O4 P2 O5 108.89(13) . .
O6 P2 C8 110.16(14) . .
O4 P2 C8 106.77(12) . .
O5 P2 C8 105.27(14) . .

loop_
_geom_bond_atom_site_label_1
_geom_bond_atom_site_label_2
_geom_bond_distance
_geom_bond_site_symmetry_2
C1 C6 1.383(5) .
C1 C2 1.391(4) .
C1 C7 1.516(4) .
C2 C3 1.378(5) .
C2 H2 0.9500 .
C3 C4 1.357(5) .
C3 H3 0.9500 .
C4 C5 1.367(5) .
C4 F1 1.370(4) .
C5 C6 1.385(4) .
C5 H5 0.9500 .
C6 H6 0.9500 .
C7 N1 1.493(4) .
C7 H7A 0.9900 .
C7 H7B 0.9900 .
C8 N1 1.485(4) .
C8 P2 1.819(3) .
C8 H8A 0.9900 .
C8 H8B 0.9900 .
C9 N1 1.487(4) .
C9 P1 1.812(3) .
C9 H9A 0.9900 .
C9 H9B 0.9900 .
C10 N2 1.338(4) .
C10 C11 1.377(4) .
C10 H10 0.9500 .
C11 C12 1.386(5) .
C11 H11 0.9500 .
C12 C13 1.388(5) .
C12 C12 1.494(6) 2_664
C13 C14 1.373(4) .
C13 H13 0.9500 .
C14 N2 1.338(4) .
C14 H14 0.9500 .
Co1 O2 2.028(2) 2_775
Co1 O6 2.075(2) 2_665
Co1 O4 2.091(2) .
Co1 O1 2.116(2) .
Co1 N2 2.148(2) .
Co1 N1 2.276(2) .
O1 P1 1.522(2) .
O2 P1 1.480(2) .
O2 Co1 2.028(2) 2_775
O3 P1 1.569(2) .
O3 H3A 0.8500 .
O4 P2 1.526(2) .
O5 P2 1.573(2) .
O5 H5A 0.8501 .
O6 P2 1.487(2) .
O6 Co1 2.075(2) 2_665

loop_
_geom_hbond_atom_site_label_D
_geom_hbond_atom_site_label_H
_geom_hbond_atom_site_label_A
_geom_hbond_distance_DH
_geom_hbond_distance_HA
_geom_hbond_distance_DA
_geom_hbond_angle_DHA
_geom_hbond_site_symmetry_A
O5 H5A O1 0.85 1.77 2.617(3) 176.3 2_765
O3 H3A O4 0.85 1.74 2.585(3) 172.0 2_765

loop_
_geom_torsion_atom_site_label_1
_geom_torsion_atom_site_label_2
_geom_torsion_atom_site_label_3
_geom_torsion_atom_site_label_4
_geom_torsion
_geom_torsion_site_symmetry_1
_geom_torsion_site_symmetry_4
C6 C1 C2 C3 0.2(6) . .
C7 C1 C2 C3 177.3(4) . .
C1 C2 C3 C4 0.4(6) . .
C2 C3 C4 C5 -0.2(6) . .
C2 C3 C4 F1 -178.8(3) . .
C3 C4 C5 C6 -0.5(6) . .
F1 C4 C5 C6 178.1(3) . .
C4 C5 C6 C1 1.0(6) . .
C2 C1 C6 C5 -0.9(5) . .
C7 C1 C6 C5 -177.9(3) . .
C6 C1 C7 N1 -83.7(4) . .
C2 C1 C7 N1 99.3(4) . .
N2 C10 C11 C12 -0.2(6) . .
C10 C11 C12 C13 0.1(5) . .
C10 C11 C12 C12 -179.6(4) . 2_664
C11 C12 C13 C14 0.1(5) . .
C12 C12 C13 C14 179.7(4) 2_664 .
C12 C13 C14 N2 -0.1(5) . .
P2 C8 N1 C9 -77.4(3) . .
P2 C8 N1 C7 158.3(2) . .
P2 C8 N1 Co1 39.9(3) . .
P1 C9 N1 C8 140.1(2) . .
P1 C9 N1 C7 -95.9(3) . .
P1 C9 N1 Co1 24.4(2) . .
C1 C7 N1 C8 59.8(4) . .
C1 C7 N1 C9 -63.6(4) . .
C1 C7 N1 Co1 176.4(2) . .
C13 C14 N2 C10 0.0(5) . .
C13 C14 N2 Co1 176.8(3) . .
C11 C10 N2 C14 0.1(5) . .
C11 C10 N2 Co1 -177.0(3) . .
Co1 O2 P1 O1 6.3(7) 2_775 .
Co1 O2 P1 O3 131.5(6) 2_775 .
Co1 O2 P1 C9 -115.4(6) 2_775 .
Co1 O1 P1 O2 -88.05(16) . .
Co1 O1 P1 O3 147.58(12) . .
Co1 O1 P1 C9 36.45(16) . .
N1 C9 P1 O2 87.5(2) . .
N1 C9 P1 O1 -40.7(2) . .
N1 C9 P1 O3 -156.43(19) . .
Co1 O6 P2 O4 -82.7(2) 2_665 .
Co1 O6 P2 O5 153.64(19) 2_665 .
Co1 O6 P2 C8 37.5(2) 2_665 .
Co1 O4 P2 O6 119.57(14) . .
Co1 O4 P2 O5 -115.77(14) . .
Co1 O4 P2 C8 -2.58(19) . .
N1 C8 P2 O6 -151.7(2) . .
N1 C8 P2 O4 -26.9(3) . .
N1 C8 P2 O5 88.7(2) . .
